data_2200177
loop_
_publ_author_name
'Bolte, Michael'
'Degen, Alexander'
'R\"uhl, Stephan'

_publ_section_title
;2,2'-[(3-Hydroxyphenyl)methylene]bis(3-hydroxy-5,5-dimethyl-2-cyclohexen-1-one)
 hydrate
;
_journal_issue 2
_journal_name_full 'Acta Crystallographica Section E'
_journal_page_first o170
_journal_page_last o171
_journal_paper_doi 10.1107/S1600536801001593
_journal_volume 57
_journal_year 2001
_chemical_formula_iupac 'C23 H28 O5, H2 O1'
_chemical_formula_moiety 'C23 H28 O5, H2 O1'
_chemical_formula_sum 'C23 H30 O6'
_chemical_formula_weight 402.47
_chemical_name_systematic
;
?
;
_space_group_IT_number 14
_symmetry_cell_setting monoclinic
_symmetry_space_group_name_Hall '-P 2yn'
_symmetry_space_group_name_H-M 'P 1 21/n 1'
_audit_creation_method SHELXL-97
_cell_angle_alpha 90.00
_cell_angle_beta 94.300(10)
_cell_angle_gamma 90.00
_cell_formula_units_Z 4
_cell_length_a 8.9480(10)
_cell_length_b 27.128(3)
_cell_length_c 9.0450(10)
_cell_measurement_reflns_used 8192
_cell_measurement_temperature 173(2)
_cell_measurement_theta_max 25
_cell_measurement_theta_min 0
_cell_volume 2189.4(4)
_computing_cell_refinement SMART
_computing_data_collection 'SMART (Siemens, 1995)'
_computing_data_reduction 'SAINT (Siemens, 1995)'
_computing_molecular_graphics 'XP in SHELXTL-Plus (Sheldrick, 1991)'
_computing_structure_refinement 'SHELXL97 (Sheldrick, 1997)'
_computing_structure_solution 'SHELXS97 (Sheldrick, 1990)'
_diffrn_ambient_temperature 173(2)
_diffrn_measured_fraction_theta_full 1.000
_diffrn_measured_fraction_theta_max 1.000
_diffrn_measurement_device_type 'Siemens CCD three-circle'
_diffrn_measurement_method \w
_diffrn_radiation_monochromator graphite
_diffrn_radiation_source 'fine-focus sealed tube'
_diffrn_radiation_type MoK\a
_diffrn_radiation_wavelength .71073
_diffrn_reflns_av_R_equivalents .0278
_diffrn_reflns_av_sigmaI/netI .0145
_diffrn_reflns_limit_h_max 11
_diffrn_reflns_limit_h_min -11
_diffrn_reflns_limit_k_max 34
_diffrn_reflns_limit_k_min -34
_diffrn_reflns_limit_l_max 11
_diffrn_reflns_limit_l_min -11
_diffrn_reflns_number 41555
_diffrn_reflns_theta_full 27.10
_diffrn_reflns_theta_max 27.10
_diffrn_reflns_theta_min 2.38
_diffrn_standards_decay_% 0
_diffrn_standards_interval_time 1200
_diffrn_standards_number 486
_exptl_absorpt_coefficient_mu .087
_exptl_absorpt_correction_T_max .962
_exptl_absorpt_correction_T_min .941
_exptl_absorpt_correction_type empirical
_exptl_absorpt_process_details '(SADABS; Sheldrick, 1996)'
_exptl_crystal_colour colourless
_exptl_crystal_density_diffrn 1.221
_exptl_crystal_density_method 'not measured'
_exptl_crystal_description block
_exptl_crystal_F_000 864
_exptl_crystal_size_max .70
_exptl_crystal_size_mid .65
_exptl_crystal_size_min .45
_refine_diff_density_max .314
_refine_diff_density_min -.165
_refine_ls_extinction_coef .0036(10)
_refine_ls_extinction_method SHELXL97
_refine_ls_goodness_of_fit_ref 1.006
_refine_ls_hydrogen_treatment mixed
_refine_ls_matrix_type full
_refine_ls_number_parameters 283
_refine_ls_number_reflns 4836
_refine_ls_number_restraints 0
_refine_ls_restrained_S_all 1.006
_refine_ls_R_factor_all .0503
_refine_ls_R_factor_gt .0405
_refine_ls_shift/su_max .001
_refine_ls_shift/su_mean .000
_refine_ls_structure_factor_coef Fsqd
_refine_ls_weighting_details 'calc w = 1/[\s^2^(Fo^2^)+(0.0615P)^2^+0.8381P] where P = (Fo^2^+2Fc^2^)/3'
_refine_ls_weighting_scheme calc
_refine_ls_wR_factor_ref .1150
_reflns_number_gt 4088
_reflns_number_total 4836
_reflns_threshold_expression I>2\s(I)
_cod_data_source_file na6040.cif
_cod_data_source_block rd12
_cod_depositor_comments
;
The following automatic conversions were performed:
'_symmetry_cell_setting' value 'Monoclinic' changed to 'monoclinic'
according to '/home/saulius/struct/CIF-dictionaries/cif_core.dic'
dictionary named 'cif_core.dic' version 2.4.1 from 2010-06-29.

Automatic conversion script
Id: cif_fix_enum 1527 2010-12-29 10:47:43Z saulius 

The following automatic conversions were performed:

'_symmetry_cell_setting' value 'Monoclinic' changed to 'monoclinic'
according to /home/saulius/struct/CIF-dictionaries/cif_core.dic
dictionary named 'cif_core.dic' version 2.4.1 from 2010-06-29.

Automatic conversion script
Id: cif_fix_values 1715 2011-07-08 13:25:40Z adriana 
;
_cod_original_sg_symbol_H-M 'P 21/n'
_cod_database_code 2200177

loop_
_symmetry_equiv_pos_as_xyz
'x, y, z'
'-x+1/2, y+1/2, -z+1/2'
'-x, -y, -z'
'x-1/2, -y-1/2, z-1/2'

loop_
_atom_site_label
_atom_site_fract_x
_atom_site_fract_y
_atom_site_fract_z
_atom_site_U_iso_or_equiv
_atom_site_adp_type
_atom_site_calc_flag
_atom_site_refinement_flags
_atom_site_occupancy
_atom_site_disorder_assembly
_atom_site_disorder_group
_atom_site_type_symbol
C1 .29361(13) .13075(4) .54834(13) .0198(2) Uani d . 1 . . C
H1 .4034 .1358 .5406 .024 Uiso calc R 1 . . H
C11 .28443(13) .08187(4) .63200(13) .0194(2) Uani d . 1 . . C
C12 .15444(14) .05409(4) .63776(13) .0204(2) Uani d . 1 . . C
O12 .02302(10) .06934(3) .57925(10) .0250(2) Uani d . 1 . . O
H12 .017(3) .1092(10) .565(3) .094(8) Uiso d . 1 . . H
C13 .14973(14) .00474(4) .71296(14) .0230(3) Uani d . 1 . . C
H13A .0811 -.0171 .6522 .028 Uiso calc R 1 . . H
H13B .1074 .0091 .8101 .028 Uiso calc R 1 . . H
C14 .30308(15) -.02096(5) .73807(14) .0240(3) Uani d . 1 . . C
C17 .35423(16) -.04164(5) .59148(15) .0295(3) Uani d . 1 . . C
H17A .3625 -.0146 .5205 .044 Uiso calc R 1 . . H
H17B .2808 -.0658 .5506 .044 Uiso calc R 1 . . H
H17C .4520 -.0577 .6100 .044 Uiso calc R 1 . . H
C18 .28982(18) -.06367(5) .84774(16) .0346(3) Uani d . 1 . . C
H18A .3870 -.0803 .8641 .052 Uiso calc R 1 . . H
H18B .2146 -.0872 .8070 .052 Uiso calc R 1 . . H
H18C .2594 -.0508 .9421 .052 Uiso calc R 1 . . H
C15 .41524(15) .01758(5) .80366(14) .0253(3) Uani d . 1 . . C
H15A .3925 .0245 .9071 .030 Uiso calc R 1 . . H
H15B .5172 .0033 .8068 .030 Uiso calc R 1 . . H
C16 .41507(14) .06573(4) .71962(13) .0217(3) Uani d . 1 . . C
O16 .53345(10) .09202(3) .73513(11) .0284(2) Uani d . 1 . . O
C21 .24629(14) .17507(4) .63908(13) .0224(3) Uani d . 1 . . C
C22 .35272(15) .20166(5) .72617(14) .0243(3) Uani d . 1 . . C
O22 .49556(11) .18933(4) .74452(11) .0328(2) Uani d . 1 . . O
H22 .513(3) .1514(11) .730(3) .105(9) Uiso d . 1 . . H
C23 .31470(16) .24720(5) .81107(15) .0298(3) Uani d . 1 . . C
H23A .3997 .2705 .8111 .036 Uiso calc R 1 . . H
H23B .3025 .2379 .9153 .036 Uiso calc R 1 . . H
C24 .17178(16) .27352(5) .74844(15) .0300(3) Uani d . 1 . . C
C27 .1986(2) .29882(5) .60019(17) .0417(4) Uani d . 1 . . C
H27A .1066 .3155 .5616 .063 Uiso calc R 1 . . H
H27B .2270 .2740 .5287 .063 Uiso calc R 1 . . H
H27C .2794 .3231 .6160 .063 Uiso calc R 1 . . H
C28 .1266(2) .31269(6) .86021(18) .0410(4) Uani d . 1 . . C
H28A .0356 .3296 .8203 .061 Uiso calc R 1 . . H
H28B .2079 .3367 .8773 .061 Uiso calc R 1 . . H
H28C .1076 .2967 .9541 .061 Uiso calc R 1 . . H
C25 .04799(16) .23432(5) .72627(16) .0311(3) Uani d . 1 . . C
H25A .0173 .2243 .8248 .037 Uiso calc R 1 . . H
H25B -.0402 .2494 .6713 .037 Uiso calc R 1 . . H
C26 .09214(14) .18863(5) .64370(14) .0241(3) Uani d . 1 . . C
O26 -.01393(11) .16289(4) .58288(11) .0313(2) Uani d . 1 . . O
C31 .22749(13) .13039(5) .38573(13) .0218(3) Uani d . 1 . . C
C32 .21582(14) .08646(5) .30472(13) .0238(3) Uani d . 1 . . C
H32 .2384 .0560 .3532 .029 Uiso calc R 1 . . H
C33 .17118(16) .08683(5) .15254(14) .0290(3) Uani d . 1 . . C
O33 .15874(14) .04450(4) .07038(11) .0417(3) Uani d . 1 . . O
H33 .174(3) .0167(9) .128(3) .067(7) Uiso d . 1 . . H
C34 .13794(18) .13137(6) .08035(15) .0367(3) Uani d . 1 . . C
H34 .1075 .1318 -.0225 .044 Uiso calc R 1 . . H
C35 .14979(19) .17503(6) .16041(16) .0364(3) Uani d . 1 . . C
H35 .1270 .2054 .1116 .044 Uiso calc R 1 . . H
C36 .19483(16) .17490(5) .31197(15) .0294(3) Uani d . 1 . . C
H36 .2033 .2051 .3650 .035 Uiso calc R 1 . . H
O1W .80268(13) .03988(4) .77648(13) .0409(3) Uani d . 1 . . O
H1W .720(3) .0598(8) .765(2) .065(6) Uiso d . 1 . . H
H2W .873(3) .0512(9) .708(3) .077(7) Uiso d . 1 . . H

loop_
_atom_site_aniso_label
_atom_site_aniso_U_11
_atom_site_aniso_U_22
_atom_site_aniso_U_33
_atom_site_aniso_U_12
_atom_site_aniso_U_13
_atom_site_aniso_U_23
C1 .0205(6) .0188(6) .0202(6) -.0001(4) .0012(4) -.0001(4)
C11 .0224(6) .0188(5) .0171(5) .0014(4) .0021(4) -.0008(4)
C12 .0228(6) .0223(6) .0162(5) .0023(5) .0015(4) -.0027(4)
O12 .0207(4) .0252(5) .0289(5) -.0006(3) -.0005(3) .0012(4)
C13 .0256(6) .0205(6) .0229(6) -.0018(5) .0031(5) -.0002(5)
C14 .0304(7) .0203(6) .0211(6) .0022(5) .0015(5) .0015(5)
C17 .0360(7) .0253(6) .0277(7) .0051(5) .0055(5) -.0017(5)
C18 .0477(9) .0255(7) .0306(7) .0024(6) .0028(6) .0074(6)
C15 .0276(6) .0247(6) .0231(6) .0033(5) -.0024(5) .0027(5)
C16 .0235(6) .0221(6) .0195(6) .0019(5) .0018(5) -.0031(5)
O16 .0214(4) .0266(5) .0366(5) .0005(4) -.0029(4) .0009(4)
C21 .0275(6) .0189(6) .0207(6) .0006(5) .0009(5) .0008(4)
C22 .0278(6) .0222(6) .0229(6) -.0001(5) .0011(5) -.0001(5)
O22 .0284(5) .0301(5) .0391(6) .0015(4) -.0026(4) -.0068(4)
C23 .0352(7) .0258(7) .0279(7) -.0007(5) -.0005(5) -.0070(5)
C24 .0391(8) .0219(6) .0288(7) .0048(5) .0019(6) -.0053(5)
C27 .0664(11) .0237(7) .0349(8) .0039(7) .0031(7) -.0001(6)
C28 .0512(9) .0308(8) .0411(8) .0070(7) .0043(7) -.0127(6)
C25 .0306(7) .0296(7) .0333(7) .0069(5) .0030(6) -.0052(6)
C26 .0270(6) .0231(6) .0221(6) .0016(5) .0011(5) .0014(5)
O26 .0277(5) .0279(5) .0376(5) .0002(4) -.0017(4) -.0025(4)
C31 .0216(6) .0247(6) .0191(6) .0007(5) .0025(4) .0014(5)
C32 .0268(6) .0242(6) .0207(6) .0023(5) .0027(5) .0014(5)
C33 .0348(7) .0320(7) .0203(6) .0016(6) .0038(5) -.0030(5)
O33 .0672(8) .0355(6) .0221(5) .0031(5) .0011(5) -.0060(4)
C34 .0499(9) .0420(8) .0179(6) .0061(7) .0006(6) .0035(6)
C35 .0522(9) .0315(7) .0255(7) .0070(6) .0027(6) .0086(6)
C36 .0400(8) .0240(6) .0242(6) .0027(5) .0027(6) .0018(5)
O1W .0325(6) .0479(7) .0433(6) .0122(5) .0094(5) .0140(5)

loop_
_atom_type_symbol
_atom_type_description
_atom_type_scat_dispersion_real
_atom_type_scat_dispersion_imag
_atom_type_scat_source
C C .0033 .0016 'International Tables Vol C Tables 4.2.6.8 and 6.1.1.4'
H H .0000 .0000 'International Tables Vol C Tables 4.2.6.8 and 6.1.1.4'
O O .0106 .0060 'International Tables Vol C Tables 4.2.6.8 and 6.1.1.4'

loop_
_geom_angle_atom_site_label_1
_geom_angle_atom_site_label_2
_geom_angle_atom_site_label_3
_geom_angle
C11 C1 C21 112.78(10)
C11 C1 C31 115.74(10)
C21 C1 C31 114.43(10)
C11 C1 H1 104.0
C21 C1 H1 104.0
C31 C1 H1 104.0
C12 C11 C16 117.67(11)
C12 C11 C1 124.31(11)
C16 C11 C1 117.82(10)
O12 C12 C11 122.56(11)
O12 C12 C13 113.97(10)
C11 C12 C13 123.47(11)
C12 O12 H12 113.4(14)
C12 C13 C14 114.50(10)
C12 C13 H13A 108.6
C14 C13 H13A 108.6
C12 C13 H13B 108.6
C14 C13 H13B 108.6
H13A C13 H13B 107.6
C18 C14 C15 110.11(11)
C18 C14 C17 108.88(11)
C15 C14 C17 110.63(11)
C18 C14 C13 109.00(11)
C15 C14 C13 107.31(10)
C17 C14 C13 110.90(10)
C14 C17 H17A 109.5
C14 C17 H17B 109.5
H17A C17 H17B 109.5
C14 C17 H17C 109.5
H17A C17 H17C 109.5
H17B C17 H17C 109.5
C14 C18 H18A 109.5
C14 C18 H18B 109.5
H18A C18 H18B 109.5
C14 C18 H18C 109.5
H18A C18 H18C 109.5
H18B C18 H18C 109.5
C16 C15 C14 114.70(10)
C16 C15 H15A 108.6
C14 C15 H15A 108.6
C16 C15 H15B 108.6
C14 C15 H15B 108.6
H15A C15 H15B 107.6
O16 C16 C11 121.79(11)
O16 C16 C15 117.28(11)
C11 C16 C15 120.87(11)
C22 C21 C26 118.06(11)
C22 C21 C1 120.33(11)
C26 C21 C1 121.52(11)
O22 C22 C21 123.72(12)
O22 C22 C23 113.41(11)
C21 C22 C23 122.86(12)
C22 O22 H22 112.4(16)
C22 C23 C24 114.01(11)
C22 C23 H23A 108.8
C24 C23 H23A 108.8
C22 C23 H23B 108.8
C24 C23 H23B 108.8
H23A C23 H23B 107.6
C23 C24 C25 107.36(11)
C23 C24 C28 109.31(12)
C25 C24 C28 109.91(12)
C23 C24 C27 110.38(12)
C25 C24 C27 110.62(12)
C28 C24 C27 109.24(12)
C24 C27 H27A 109.5
C24 C27 H27B 109.5
H27A C27 H27B 109.5
C24 C27 H27C 109.5
H27A C27 H27C 109.5
H27B C27 H27C 109.5
C24 C28 H28A 109.5
C24 C28 H28B 109.5
H28A C28 H28B 109.5
C24 C28 H28C 109.5
H28A C28 H28C 109.5
H28B C28 H28C 109.5
C26 C25 C24 114.72(11)
C26 C25 H25A 108.6
C24 C25 H25A 108.6
C26 C25 H25B 108.6
C24 C25 H25B 108.6
H25A C25 H25B 107.6
O26 C26 C21 122.45(12)
O26 C26 C25 116.71(11)
C21 C26 C25 120.82(11)
C32 C31 C36 118.73(11)
C32 C31 C1 120.84(11)
C36 C31 C1 120.00(11)
C31 C32 C33 120.79(12)
C31 C32 H32 119.6
C33 C32 H32 119.6
O33 C33 C34 117.85(12)
O33 C33 C32 122.15(12)
C34 C33 C32 120.00(12)
C33 O33 H33 112.0(14)
C35 C34 C33 119.32(13)
C35 C34 H34 120.3
C33 C34 H34 120.3
C34 C35 C36 120.93(13)
C34 C35 H35 119.5
C36 C35 H35 119.5
C31 C36 C35 120.23(12)
C31 C36 H36 119.9
C35 C36 H36 119.9
H1W O1W H2W 107.4(19)

loop_
_geom_bond_atom_site_label_1
_geom_bond_atom_site_label_2
_geom_bond_site_symmetry_2
_geom_bond_distance
_geom_bond_publ_flag
C1 C11 . 1.5319(16) ?
C1 C21 . 1.5330(16) ?
C1 C31 . 1.5437(17) ?
C1 H1 . 1.0000 ?
C11 C12 . 1.3903(17) ?
C11 C16 . 1.4309(17) ?
C12 O12 . 1.3193(15) ?
C12 C13 . 1.5037(17) ?
O12 H12 . 1.09(3) ?
C13 C14 . 1.5407(17) ?
C13 H13A . .9900 ?
C13 H13B . .9900 ?
C14 C18 . 1.5357(18) ?
C14 C15 . 1.5372(18) ?
C14 C17 . 1.5405(18) ?
C17 H17A . .9800 ?
C17 H17B . .9800 ?
C17 H17C . .9800 ?
C18 H18A . .9800 ?
C18 H18B . .9800 ?
C18 H18C . .9800 ?
C15 C16 . 1.5112(17) ?
C15 H15A . .9900 ?
C15 H15B . .9900 ?
C16 O16 . 1.2759(15) ?
C21 C22 . 1.3912(18) ?
C21 C26 . 1.4312(18) ?
C22 O22 . 1.3195(16) ?
C22 C23 . 1.5069(18) ?
O22 H22 . 1.05(3) ?
C23 C24 . 1.5354(19) ?
C23 H23A . .9900 ?
C23 H23B . .9900 ?
C24 C25 . 1.538(2) ?
C24 C28 . 1.5413(19) ?
C24 C27 . 1.541(2) ?
C27 H27A . .9800 ?
C27 H27B . .9800 ?
C27 H27C . .9800 ?
C28 H28A . .9800 ?
C28 H28B . .9800 ?
C28 H28C . .9800 ?
C25 C26 . 1.5147(18) ?
C25 H25A . .9900 ?
C25 H25B . .9900 ?
C26 O26 . 1.2699(16) ?
C31 C32 . 1.3989(17) ?
C31 C36 . 1.3996(18) ?
C32 C33 . 1.4042(18) ?
C32 H32 . .9500 ?
C33 O33 . 1.3678(17) ?
C33 C34 . 1.395(2) ?
O33 H33 . .92(2) ?
C34 C35 . 1.388(2) ?
C34 H34 . .9500 ?
C35 C36 . 1.3996(19) ?
C35 H35 . .9500 ?
C36 H36 . .9500 ?
O1W H1W . .92(2) ?
O1W H2W . .97(3) ?

loop_
_geom_hbond_atom_site_label_D
_geom_hbond_atom_site_label_H
_geom_hbond_atom_site_label_A
_geom_hbond_site_symmetry_A
_geom_hbond_distance_DH
_geom_hbond_distance_HA
_geom_hbond_distance_DA
_geom_hbond_angle_DHA
O12 H12 O26 . 1.09(3) 1.49(3) 2.5600(10) 164(2)
O22 H22 O16 . 1.05(3) 1.62(3) 2.6640(10) 171(3)
O1W H1W O16 . .92(2) 1.88(2) 2.795(2) 172(2)
O33 H33 O1W 3_656 .92(2) 1.76(2) 2.684(2) 174(2)
O1W H2W O12 1_655 .97(3) 1.90(3) 2.870(2) 175(2)

loop_
_geom_torsion_atom_site_label_1
_geom_torsion_atom_site_label_2
_geom_torsion_atom_site_label_3
_geom_torsion_atom_site_label_4
_geom_torsion
C21 C1 C11 C12 84.07(14)
C31 C1 C11 C12 -50.38(16)
C21 C1 C11 C16 -90.69(13)
C31 C1 C11 C16 134.86(11)
C16 C11 C12 O12 169.85(11)
C1 C11 C12 O12 -4.92(18)
C16 C11 C12 C13 -8.98(17)
C1 C11 C12 C13 176.26(10)
O12 C12 C13 C14 161.76(10)
C11 C12 C13 C14 -19.32(16)
C12 C13 C14 C18 166.07(11)
C12 C13 C14 C15 46.85(13)
C12 C13 C14 C17 -74.08(13)
C18 C14 C15 C16 -168.56(11)
C17 C14 C15 C16 71.04(14)
C13 C14 C15 C16 -50.06(14)
C12 C11 C16 O16 -171.37(11)
C1 C11 C16 O16 3.74(17)
C12 C11 C16 C15 5.70(17)
C1 C11 C16 C15 -179.19(10)
C14 C15 C16 O16 -157.08(11)
C14 C15 C16 C11 25.73(16)
C11 C1 C21 C22 92.42(14)
C31 C1 C21 C22 -132.51(12)
C11 C1 C21 C26 -84.04(14)
C31 C1 C21 C26 51.04(15)
C26 C21 C22 O22 172.03(12)
C1 C21 C22 O22 -4.55(19)
C26 C21 C22 C23 -6.94(19)
C1 C21 C22 C23 176.49(11)
O22 C22 C23 C24 157.55(12)
C21 C22 C23 C24 -23.39(18)
C22 C23 C24 C25 49.45(15)
C22 C23 C24 C28 168.63(12)
C22 C23 C24 C27 -71.20(15)
C23 C24 C25 C26 -49.40(15)
C28 C24 C25 C26 -168.19(12)
C27 C24 C25 C26 71.10(15)
C22 C21 C26 O26 -171.09(12)
C1 C21 C26 O26 5.44(19)
C22 C21 C26 C25 7.23(18)
C1 C21 C26 C25 -176.24(11)
C24 C25 C26 O26 -158.78(12)
C24 C25 C26 C21 22.82(18)
C11 C1 C31 C32 -24.09(16)
C21 C1 C31 C32 -157.80(11)
C11 C1 C31 C36 163.50(11)
C21 C1 C31 C36 29.79(16)
C36 C31 C32 C33 -.46(19)
C1 C31 C32 C33 -172.97(12)
C31 C32 C33 O33 180.00(12)
C31 C32 C33 C34 .0(2)
O33 C33 C34 C35 -179.85(14)
C32 C33 C34 C35 .1(2)
C33 C34 C35 C36 .2(2)
C32 C31 C36 C35 .7(2)
C1 C31 C36 C35 173.30(13)
C34 C35 C36 C31 -.6(2)

loop_
_cod_related_entry_id
_cod_related_entry_database
_cod_related_entry_code
1 ChemSpider 21133006
